data_1508258
loop_
_publ_author_name
'Sigalov, Mark V.'
'Doronina, Evgeniya P.'
'Sidorkin, Valery F.'

_publ_section_title
;
 C(Ar)-h&#x00B7;&#x00B7;&#x00B7;o hydrogen bonds in substituted
 isobenzofuranone derivatives: geometric, topological, and NMR
 characterization.
;
_journal_issue 29
_journal_name_full 'The journal of physical chemistry. A'
_journal_page_first 7718
_journal_page_last 7725
_journal_paper_doi 10.1021/jp304009g
_journal_volume 116
_journal_year 2012
_chemical_formula_moiety 'C14 H14 O6'
_chemical_formula_sum 'C14 H14 O6'
_chemical_formula_weight 278.25
_chemical_name_systematic
;
 ?
;
_space_group_IT_number 64
_symmetry_cell_setting orthorhombic
_symmetry_space_group_name_Hall '-C 2ac 2'
_symmetry_space_group_name_H-M 'C m c a'
_atom_sites_solution_hydrogens geom
_atom_sites_solution_primary direct
_atom_sites_solution_secondary difmap
_audit_conform_dict_location ftp://ftp.iucr.org/pub/cif_core.dic
_audit_conform_dict_name cif_core.dic
_audit_conform_dict_version 2.4
_audit_creation_date 2009-08-31T14:57:44-00:00
_audit_creation_method 'WinGX routine CIF_UPDATE'
_cell_angle_alpha 90
_cell_angle_beta 90
_cell_angle_gamma 90
_cell_formula_units_Z 8
_cell_length_a 6.7490(7)
_cell_length_b 26.529(3)
_cell_length_c 15.0820(16)
_cell_measurement_reflns_used 1961
_cell_measurement_temperature 293(2)
_cell_measurement_theta_max 25.89
_cell_measurement_theta_min 2.7
_cell_volume 2700.3(5)
_computing_cell_refinement 'Bruker SMART'
_computing_data_collection 'Bruker SMART'
_computing_data_reduction 'Bruker SAINT'
_computing_molecular_graphics 'Bruker SHELXTL'
_computing_publication_material 'Bruker SHELXTL'
_computing_structure_refinement 'SHELXL-97 (Sheldrick, 2008)'
_computing_structure_solution 'Bruker SHELXTL'
_diffrn_ambient_temperature 293(2)
_diffrn_measured_fraction_theta_full 0.992
_diffrn_measured_fraction_theta_max 0.992
_diffrn_measurement_device_type 'CCD area detector'
_diffrn_measurement_method 'phi and omega scans'
_diffrn_radiation_monochromator graphite
_diffrn_radiation_type MoK\a
_diffrn_radiation_wavelength 0.71073
_diffrn_reflns_av_R_equivalents 0.0379
_diffrn_reflns_av_unetI/netI 0.0309
_diffrn_reflns_limit_h_max 7
_diffrn_reflns_limit_h_min -8
_diffrn_reflns_limit_k_max 16
_diffrn_reflns_limit_k_min -31
_diffrn_reflns_limit_l_max 18
_diffrn_reflns_limit_l_min -18
_diffrn_reflns_number 5042
_diffrn_reflns_theta_full 25.5
_diffrn_reflns_theta_max 25.5
_diffrn_reflns_theta_min 3.07
_exptl_absorpt_coefficient_mu 0.108
_exptl_absorpt_correction_type none
_exptl_crystal_colour white
_exptl_crystal_density_diffrn 1.369
_exptl_crystal_density_meas 1.369
_exptl_crystal_density_method 'not measured'
_exptl_crystal_description needle
_exptl_crystal_F_000 1168
_exptl_crystal_size_max 0.4
_exptl_crystal_size_mid 0.2
_exptl_crystal_size_min 0.2
_refine_diff_density_max 0.215
_refine_diff_density_min -0.195
_refine_diff_density_rms 0.059
_refine_ls_extinction_coef 0.0057(9)
_refine_ls_extinction_expression Fc^*^=kFc[1+0.001xFc^2^\l^3^/sin(2\q)]^-1/4^
_refine_ls_extinction_method SHELXL
_refine_ls_goodness_of_fit_ref 1.067
_refine_ls_hydrogen_treatment mixed
_refine_ls_matrix_type full
_refine_ls_number_parameters 125
_refine_ls_number_reflns 1366
_refine_ls_number_restraints 0
_refine_ls_restrained_S_all 1.067
_refine_ls_R_factor_all 0.0721
_refine_ls_R_factor_gt 0.0547
_refine_ls_shift/su_max 0.001
_refine_ls_shift/su_mean 0
_refine_ls_structure_factor_coef Fsqd
_refine_ls_weighting_details 'calc w=1/[\s^2^(Fo^2^)+(0.0669P)^2^+2.3614P] where P=(Fo^2^+2Fc^2^)/3'
_refine_ls_weighting_scheme calc
_refine_ls_wR_factor_gt 0.1354
_refine_ls_wR_factor_ref 0.1491
_reflns_number_gt 989
_reflns_number_total 1366
_reflns_threshold_expression >2\s(I)
_cod_data_source_file jp304009g_si_002.cif
_cod_data_source_block cmca_final
_cod_depositor_comments
;
The following automatic conversions were performed:

'_symmetry_cell_setting' value 'Orthorhombic' changed to
'orthorhombic' according to
/home/saulius/struct/CIF-dictionaries/cif_core.dic dictionary named
'cif_core.dic' version 2.4.2 from 2011-04-26.

Automatic conversion script
Id: cif_fix_values 1891 2012-01-12 08:04:46Z andrius 
;
_cod_original_sg_symbol_Hall '-C 2bc 2'
_cod_original_sg_symbol_H-M Cmca
_cod_database_code 1508258

loop_
_symmetry_equiv_pos_as_xyz
'x, y, z'
'-x, -y+1/2, z+1/2'
'x, -y, -z'
'-x+1/2, y, -z+1/2'
'x+1/2, y+1/2, z'
'-x+1/2, -y+1, z+1/2'
'x+1/2, -y+1/2, -z'
'-x+1, y+1/2, -z+1/2'
'-x, -y, -z'
'x, y-1/2, -z-1/2'
'-x, y, z'
'x-1/2, -y, z-1/2'
'-x+1/2, -y+1/2, -z'
'x+1/2, y, -z-1/2'
'-x+1/2, y+1/2, z'
'x, -y+1/2, z-1/2'

loop_
_atom_site_label
_atom_site_type_symbol
_atom_site_fract_x
_atom_site_fract_y
_atom_site_fract_z
_atom_site_U_iso_or_equiv
_atom_site_adp_type
_atom_site_occupancy
_atom_site_symmetry_multiplicity
_atom_site_calc_flag
_atom_site_refinement_flags
O001 O 1 0.04916(8) 0.56583(13) 0.0562(7) Uani 1 2 d S
O002 O 1 0.07475(9) 0.87824(14) 0.0646(7) Uani 1 2 d S
O003 O 1 0.11992(8) 0.45081(14) 0.0622(7) Uani 1 2 d S
O004 O 1 0.23281(8) 0.79127(17) 0.0664(7) Uani 1 2 d S
O005 O 1 0.11333(9) 1.01016(15) 0.0661(7) Uani 1 2 d S
O006 O 1 0.28627(10) 0.6742(2) 0.0886(10) Uani 1 2 d S
C007 C 1 0.10679(11) 0.69017(19) 0.0452(7) Uani 1 2 d S
H007 H 1 0.081 0.7318 0.054 Uiso 1 2 calc SR
C008 C 1 0.13609(12) 0.53624(19) 0.0489(8) Uani 1 2 d S
C009 C 1 0.09627(11) 0.6006(2) 0.0456(7) Uani 1 2 d S
C010 C 1 0.16505(13) 0.8886(2) 0.0545(9) Uani 1 2 d S
C011 C 1 0.11310(13) 0.9214(2) 0.0523(8) Uani 1 2 d S
C012 C 1 0.18562(12) 0.5632(2) 0.0540(9) Uani 1 2 d S
H012 H 1 0.2118 0.5221 0.065 Uiso 1 2 calc SR
C013 C 1 0.15709(11) 0.7166(2) 0.0445(7) Uani 1 2 d S
C014 C 1 0.19542(11) 0.6538(2) 0.0507(8) Uani 1 2 d S
C015 C 1 0.18087(11) 0.8047(2) 0.0499(8) Uani 1 2 d S
C016 C 1 0.00820(12) 0.6276(2) 0.0666(11) Uani 1 2 d S
H01C H 1 -0.0232 0.5958 0.1 Uiso 1 2 calc SR
H01D H 0.8839 0.0102 0.6642 0.1 Uiso 0.5 1 calc PR
H01E H 1.1161 0.0102 0.6642 0.1 Uiso 0.5 1 calc PR
C017 C 1 0.06440(14) 1.0530(2) 0.0724(11) Uani 1 2 d S
H01F H 1.1166 0.0454 1.0358 0.087 Uiso 0.5 1 calc PR
H01G H 0.8834 0.0454 1.0358 0.087 Uiso 0.5 1 calc PR
C018 C 1 0.07316(18) 1.1511(3) 0.0958(15) Uani 1 2 d S
H01H H 1 0.0413 1.1814 0.144 Uiso 1 2 calc SR
H01I H 0.8839 0.0919 1.1674 0.144 Uiso 0.5 1 calc PR
H01J H 1.1161 0.0919 1.1674 0.144 Uiso 0.5 1 calc PR
C019 C 1 0.15825(16) 0.3829(2) 0.0839(13) Uani 1 2 d S
H01K H 1 0.1425 0.3256 0.126 Uiso 1 2 calc SR
H01L H 1.1161 0.1788 0.389 0.126 Uiso 0.5 1 calc PR
H01M H 0.8839 0.1788 0.389 0.126 Uiso 0.5 1 calc PR
C020 C 1 0.24372(13) 0.7002(3) 0.0641(10) Uani 1 2 d S
H01A H 1 0.1875(13) 0.934(3) 0.067(11) Uiso 1 2 d S

loop_
_atom_site_aniso_label
_atom_site_aniso_U_11
_atom_site_aniso_U_22
_atom_site_aniso_U_33
_atom_site_aniso_U_23
_atom_site_aniso_U_13
_atom_site_aniso_U_12
O001 0.0861(17) 0.0444(12) 0.0379(11) 0.0002(9) 0 0
O002 0.0865(18) 0.0578(15) 0.0495(13) -0.0075(11) 0 0
O003 0.0824(17) 0.0611(15) 0.0430(13) 0.0120(10) 0 0
O004 0.0819(17) 0.0453(14) 0.0719(16) -0.0098(12) 0 0
O005 0.0872(18) 0.0693(16) 0.0419(13) -0.0096(11) 0 0
O006 0.113(2) 0.0446(15) 0.108(2) 0.0041(14) 0 0
C007 0.0515(17) 0.0406(16) 0.0435(16) 0.0034(13) 0 0
C008 0.0490(17) 0.0540(19) 0.0436(16) 0.0064(14) 0 0
C009 0.0489(17) 0.0426(17) 0.0453(16) 0.0005(13) 0 0
C010 0.0530(18) 0.058(2) 0.053(2) -0.0148(17) 0 0
C011 0.0469(18) 0.062(2) 0.0485(19) -0.0128(16) 0 0
C012 0.0565(19) 0.0464(19) 0.0591(19) 0.0139(15) 0 0
C013 0.0373(14) 0.0441(17) 0.0520(17) -0.0014(13) 0 0
C014 0.0466(17) 0.0416(17) 0.064(2) 0.0033(15) 0 0
C015 0.0465(16) 0.0417(17) 0.062(2) -0.0094(14) 0 0
C016 0.111(3) 0.0414(18) 0.0475(19) 0.0002(14) 0 0
C017 0.093(3) 0.068(2) 0.056(2) -0.0015(18) 0 0
C018 0.131(4) 0.107(4) 0.050(2) 0.005(2) 0 0
C019 0.111(3) 0.085(3) 0.055(2) 0.027(2) 0 0
C020 0.063(2) 0.044(2) 0.085(3) 0.0005(18) 0 0

loop_
_atom_type_symbol
_atom_type_description
_atom_type_scat_dispersion_real
_atom_type_scat_dispersion_imag
_atom_type_scat_source
C C 0.0033 0.0016 'International Tables Vol C Tables 4.2.6.8 and 6.1.1.4'
H H 0 0 'International Tables Vol C Tables 4.2.6.8 and 6.1.1.4'
O O 0.0106 0.006 'International Tables Vol C Tables 4.2.6.8 and 6.1.1.4'

loop_
_geom_angle_atom_site_label_1
_geom_angle_atom_site_label_2
_geom_angle_atom_site_label_3
_geom_angle
C009 O001 C016 116.6(2)
C008 O003 C019 116.8(3)
C015 O004 C020 110.3(3)
C011 O005 C017 116.2(3)
C009 C007 C013 118.3(3)
C009 C007 H007 120.9
C013 C007 H007 120.9
O003 C008 C012 125.6(3)
O003 C008 C009 114.2(3)
C012 C008 C009 120.3(3)
O001 C009 C007 124.4(3)
O001 C009 C008 114.7(3)
C007 C009 C008 120.9(3)
C015 C010 C011 128.1(3)
C015 C010 H01A 121(2)
C011 C010 H01A 111(2)
O002 C011 O005 122.9(3)
O002 C011 C010 127.6(3)
O005 C011 C010 109.5(3)
C008 C012 C014 117.9(3)
C008 C012 H012 121
C014 C012 H012 121
C014 C013 C007 120.4(3)
C014 C013 C015 107.6(3)
C007 C013 C015 132.0(3)
C013 C014 C012 122.2(3)
C013 C014 C020 108.3(3)
C012 C014 C020 129.4(3)
C010 C015 O004 116.7(3)
C010 C015 C013 136.3(3)
O004 C015 C013 107.0(3)
O001 C016 H01C 109.5
O001 C016 H01D 109.5
H01C C016 H01D 109.5
O001 C016 H01E 109.5
H01C C016 H01E 109.5
H01D C016 H01E 109.5
O005 C017 C018 107.5(3)
O005 C017 H01F 110.2
C018 C017 H01F 110.2
O005 C017 H01G 110.2
C018 C017 H01G 110.2
H01F C017 H01G 108.5
C017 C018 H01H 109.5
C017 C018 H01I 109.5
H01H C018 H01I 109.5
C017 C018 H01J 109.5
H01H C018 H01J 109.5
H01I C018 H01J 109.5
O003 C019 H01K 109.5
O003 C019 H01L 109.5
H01K C019 H01L 109.5
O003 C019 H01M 109.5
H01K C019 H01M 109.5
H01L C019 H01M 109.5
O006 C020 O004 121.1(4)
O006 C020 C014 132.1(4)
O004 C020 C014 106.8(3)

loop_
_geom_bond_atom_site_label_1
_geom_bond_atom_site_label_2
_geom_bond_distance
O001 C009 1.355(4)
O001 C016 1.431(4)
O002 C011 1.208(4)
O003 C008 1.358(4)
O003 C019 1.443(4)
O004 C015 1.393(4)
O004 C020 1.403(4)
O005 C011 1.338(4)
O005 C017 1.450(4)
O006 C020 1.195(4)
C007 C009 1.380(4)
C007 C013 1.393(4)
C007 H007 0.93
C008 C012 1.375(5)
C008 C009 1.434(4)
C010 C015 1.333(5)
C010 C011 1.464(5)
C010 H01A 0.90(4)
C012 C014 1.391(5)
C012 H012 0.93
C013 C014 1.390(4)
C013 C015 1.471(4)
C014 C020 1.460(5)
C016 H01C 0.96
C016 H01D 0.96
C016 H01E 0.96
C017 C018 1.498(5)
C017 H01F 0.97
C017 H01G 0.97
C018 H01H 0.96
C018 H01I 0.96
C018 H01J 0.96
C019 H01K 0.96
C019 H01L 0.96
C019 H01M 0.96

loop_
_geom_torsion_atom_site_label_1
_geom_torsion_atom_site_label_2
_geom_torsion_atom_site_label_3
_geom_torsion_atom_site_label_4
_geom_torsion
C019 O003 C008 C012 0
C019 O003 C008 C009 180
C016 O001 C009 C007 0
C016 O001 C009 C008 180
C013 C007 C009 O001 180
C013 C007 C009 C008 0
O003 C008 C009 O001 0
C012 C008 C009 O001 180
O003 C008 C009 C007 180
C012 C008 C009 C007 0
C017 O005 C011 O002 0.0000(10)
C017 O005 C011 C010 180
C015 C010 C011 O002 0.0000(10)
C015 C010 C011 O005 180
O003 C008 C012 C014 180
C009 C008 C012 C014 0
C009 C007 C013 C014 0
C009 C007 C013 C015 180
C007 C013 C014 C012 0.0000(10)
C015 C013 C014 C012 180
C007 C013 C014 C020 180
C015 C013 C014 C020 0
C008 C012 C014 C013 0
C008 C012 C014 C020 180
C011 C010 C015 O004 180
C011 C010 C015 C013 0.000(2)
C020 O004 C015 C010 180
C020 O004 C015 C013 0
C014 C013 C015 C010 180.0000(10)
C007 C013 C015 C010 0.000(2)
C014 C013 C015 O004 0
C007 C013 C015 O004 180
C011 O005 C017 C018 180
C015 O004 C020 O006 180
C015 O004 C020 C014 0
C013 C014 C020 O006 180.0000(10)
C012 C014 C020 O006 0.000(2)
C013 C014 C020 O004 0
C012 C014 C020 O004 180
